data_7711108
loop_
_publ_author_name
'P\"ottgen, Rainer'
'Reimann, Maximilian Kai'
'Kalychak, Yaroslav M.'
'Hulai, Nataliia'
'Dolsinis, Nikos'
'Osthues, Helena'
'Amirjalayer, Saeed'

_publ_section_title
;
 bcc Superstructures: RE2RuIn with RE = Sc, Y, Dy-Tm and Lu
;
_journal_name_full 'Dalton Transactions'
_journal_paper_doi 10.1039/D2DT02357A
_journal_year 2022
_chemical_formula_sum 'Er2 In Ru'
_chemical_formula_weight 550.4
_space_group_IT_number 123
_space_group_name_Hall '-P 4 2'
_space_group_name_H-M_alt 'P 4/m m m'
_symmetry_cell_setting tetragonal
_symmetry_Int_Tables_number 123
_symmetry_space_group_name_Hall '-P 4 2'
_symmetry_space_group_name_H-M 'P 4/m m m'
_audit_update_record
;
2022-07-18 deposited with the CCDC.	2022-08-31 downloaded from the CCDC.
;
_cell_angle_alpha 90
_cell_angle_beta 90
_cell_angle_gamma 90
_cell_formula_units_Z 1
_cell_length_a 3.4487(4)
_cell_length_b 3.4487(4)
_cell_length_c 7.5107(8)
_cell_measurement_temperature 293
_cell_volume 89.329(17)
_diffrn_ambient_temperature 293
_diffrn_measured_fraction_theta_full 1
_diffrn_measured_fraction_theta_max 1
_diffrn_measurement_device_type 'IPDS Stoe'
_diffrn_radiation_monochromator graphite
_diffrn_radiation_probe x-ray
_diffrn_radiation_source 'X-ray tube'
_diffrn_radiation_type 'Mo K\a'
_diffrn_radiation_wavelength 0.71073
_diffrn_reflns_av_R_equivalents 0.0245
_diffrn_reflns_av_unetI/netI 0.0034
_diffrn_reflns_limit_h_max 5
_diffrn_reflns_limit_h_min -5
_diffrn_reflns_limit_k_max 5
_diffrn_reflns_limit_k_min -5
_diffrn_reflns_limit_l_max 11
_diffrn_reflns_limit_l_min -11
_diffrn_reflns_number 3545
_diffrn_reflns_theta_full 33.29
_diffrn_reflns_theta_max 33.29
_diffrn_reflns_theta_min 2.71
_exptl_absorpt_coefficient_mu 56.7
_exptl_crystal_density_diffrn 10.23
_exptl_crystal_F_000 229
_refine_diff_density_max 0.60
_refine_diff_density_min -0.72
_refine_ls_extinction_coef 84(4)
_refine_ls_extinction_method 'B-C type 1 Lorentzian isotropic (Becker & Coppens, 1974)'
_refine_ls_goodness_of_fit_gt 0.98
_refine_ls_goodness_of_fit_ref 0.97
_refine_ls_number_constraints 0
_refine_ls_number_parameters 9
_refine_ls_number_reflns 141
_refine_ls_number_restraints 0
_refine_ls_R_factor_all 0.0086
_refine_ls_R_factor_gt 0.0082
_refine_ls_shift/su_max 0.0001
_refine_ls_shift/su_mean 0.0001
_refine_ls_structure_factor_coef Fsqd
_refine_ls_weighting_details w=1/(\s^2^(I)+0.0004I^2^)
_refine_ls_weighting_scheme sigma
_refine_ls_wR_factor_gt 0.0218
_refine_ls_wR_factor_ref 0.0218
_reflns_number_gt 138
_reflns_number_total 141
_reflns_threshold_expression I>3\s(I)
_cod_data_source_file d2dt02357a1.cif
_cod_data_source_block I
_cod_depositor_comments
;
The following automatic conversions were performed:

data item '_diffrn_radiation_probe' value 'X-ray' was changed to
'x-ray' in accordance with the
/home/data/users/saulius/crontab/automatic-downloads/rss-feeds/RSC/lib/dictionaries/cif_core.dic
dictionary named 'cif_core.dic' version 2.4.2 last updated on
2011-04-26.

Automatic conversion script
Id: cif_fix_values 7556 2019-12-06 15:28:31Z antanas 
;
_cod_original_cell_volume 89.3
_cod_original_sg_symbol_Hall '-P 4;-2'
_cod_original_formula_sum 'Er2 In1 Ru1'
_cod_database_code 7711108

loop_
_space_group_symop_id
_space_group_symop_operation_xyz
1 x,y,z
2 -x,-y,z
3 -y,x,z
4 y,-x,z
5 -x,y,-z
6 x,-y,-z
7 y,x,-z
8 -y,-x,-z
9 -x,-y,-z
10 x,y,-z
11 y,-x,-z
12 -y,x,-z
13 x,-y,z
14 -x,y,z
15 -y,-x,z
16 y,x,z

loop_
_atom_site_label
_atom_site_type_symbol
_atom_site_fract_x
_atom_site_fract_y
_atom_site_fract_z
_atom_site_adp_type
_atom_site_U_iso_or_equiv
_atom_site_site_symmetry_multiplicity
_atom_site_occupancy
_atom_site_calc_flag
_atom_site_refinement_flags
_atom_site_disorder_assembly
_atom_site_disorder_group
Er1 Er 0.5 0.5 0.21628(3) Uani 0.01226(6) 2 1 d . . .
Ru1 Ru 0 0 0 Uani 0.01073(9) 1 1 d . . .
In1 In 0 0 0.5 Uani 0.01445(9) 1 1 d . . .

loop_
_atom_site_aniso_label
_atom_site_aniso_type_symbol
_atom_site_aniso_U_11
_atom_site_aniso_U_22
_atom_site_aniso_U_33
_atom_site_aniso_U_12
_atom_site_aniso_U_13
_atom_site_aniso_U_23
Er1 Er 0.01196(10) 0.01196(10) 0.01285(12) 0 0 0
Ru1 Ru 0.00970(13) 0.00970(13) 0.0128(2) 0 0 0
In1 In 0.01486(14) 0.01486(14) 0.0136(2) 0 0 0

loop_
_atom_type_symbol
_atom_type_scat_dispersion_real
_atom_type_scat_dispersion_imag
_atom_type_scat_source
Er -0.2586 4.9576 'International Tables Vol C tables 4.2.6.8 and 6.1.1.1'
In -0.7276 1.3100 'International Tables Vol C tables 4.2.6.8 and 6.1.1.1'
Ru -1.2594 0.8363 'International Tables Vol C tables 4.2.6.8 and 6.1.1.1'

loop_
_exptl_crystal_face_index_h
_exptl_crystal_face_index_k
_exptl_crystal_face_index_l
_exptl_crystal_face_perp_dist
? ? ? ?

loop_
_geom_angle_atom_site_label_1
_geom_angle_atom_site_label_2
_geom_angle_atom_site_label_3
_geom_angle_site_symmetry_1
_geom_angle_site_symmetry_2
_geom_angle_site_symmetry_3
_geom_angle
_geom_angle_publ_flag
? ? ? ? ? ? ? ?

loop_
_geom_bond_atom_site_label_1
_geom_bond_atom_site_label_2
_geom_bond_site_symmetry_1
_geom_bond_site_symmetry_2
_geom_bond_distance
_geom_bond_publ_flag
? ? ? ? ? ?

loop_
_geom_hbond_atom_site_label_D
_geom_hbond_atom_site_label_H
_geom_hbond_atom_site_label_A
_geom_hbond_site_symmetry_D
_geom_hbond_site_symmetry_H
_geom_hbond_site_symmetry_A
_geom_hbond_distance_DH
_geom_hbond_distance_HA
_geom_hbond_distance_DA
_geom_hbond_angle_DHA
_geom_hbond_publ_flag
? ? ? ? ? ? ? ? ? ? ?

loop_
_geom_torsion_atom_site_label_1
_geom_torsion_atom_site_label_2
_geom_torsion_atom_site_label_3
_geom_torsion_atom_site_label_4
_geom_torsion_site_symmetry_1
_geom_torsion_site_symmetry_2
_geom_torsion_site_symmetry_3
_geom_torsion_site_symmetry_4
_geom_torsion
_geom_torsion_publ_flag
? ? ? ? ? ? ? ? ? ?

loop_
_restr_angle_atom_site_label_1
_restr_angle_site_symmetry_1
_restr_angle_atom_site_label_2
_restr_angle_site_symmetry_2
_restr_angle_atom_site_label_3
_restr_angle_site_symmetry_3
_restr_angle_target
_restr_angle_target_weight_param
? ? ? ? ? ? ? ?

loop_
_restr_distance_atom_site_label_1
_restr_distance_site_symmetry_1
_restr_distance_atom_site_label_2
_restr_distance_site_symmetry_2
_restr_distance_target
_restr_distance_target_weight_param
? ? ? ? ? ?

loop_
_restr_equal_angle_atom_site_label_1
_restr_equal_angle_site_symmetry_1
_restr_equal_angle_atom_site_label_2
_restr_equal_angle_site_symmetry_2
_restr_equal_angle_atom_site_label_3
_restr_equal_angle_site_symmetry_3
_restr_equal_angle_class_class_id
_restr_equal_angle_class_target_weight_param
? ? ? ? ? ? ? ?

loop_
_restr_equal_distance_atom_site_label_1
_restr_equal_distance_site_symmetry_1
_restr_equal_distance_atom_site_label_2
_restr_equal_distance_site_symmetry_2
_restr_equal_distance_class_class_id
_restr_equal_distance_class_target_weight_param
? ? ? ? ? ?

loop_
_restr_equal_torsion_atom_site_label_1
_restr_equal_torsion_site_symmetry_1
_restr_equal_torsion_atom_site_label_2
_restr_equal_torsion_site_symmetry_2
_restr_equal_torsion_atom_site_label_3
_restr_equal_torsion_site_symmetry_3
_restr_equal_torsion_atom_site_label_4
_restr_equal_torsion_site_symmetry_4
_restr_equal_torsion_class_class_id
_restr_equal_torsion_class_target_weight_param
? ? ? ? ? ? ? ? ? ?

loop_
_restr_torsion_atom_site_label_1
_restr_torsion_site_symmetry_1
_restr_torsion_atom_site_label_2
_restr_torsion_site_symmetry_2
_restr_torsion_atom_site_label_3
_restr_torsion_site_symmetry_3
_restr_torsion_atom_site_label_4
_restr_torsion_site_symmetry_4
_restr_torsion_angle_target
_restr_torsion_weight_param
? ? ? ? ? ? ? ? ? ?

loop_
_twin_individual_id
_twin_individual_mass_fraction_refined
_twin_individual_twin_matrix_11
_twin_individual_twin_matrix_12
_twin_individual_twin_matrix_13
_twin_individual_twin_matrix_21
_twin_individual_twin_matrix_22
_twin_individual_twin_matrix_23
_twin_individual_twin_matrix_31
_twin_individual_twin_matrix_32
_twin_individual_twin_matrix_33
? ? ? ? ? ? ? ? ? ? ?

loop_
_jana_atom_site_adp_c_label
_jana_atom_site_adp_c_type_symbol
_jana_atom_site_adp_c_111
_jana_atom_site_adp_c_112
_jana_atom_site_adp_c_113
_jana_atom_site_adp_c_122
_jana_atom_site_adp_c_123
_jana_atom_site_adp_c_133
_jana_atom_site_adp_c_222
_jana_atom_site_adp_c_223
_jana_atom_site_adp_c_233
_jana_atom_site_adp_c_333
? ? ? ? ? ? ? ? ? ? ? ?

loop_
_jana_atom_site_adp_d_label
_jana_atom_site_adp_d_type_symbol
_jana_atom_site_adp_d_1111
_jana_atom_site_adp_d_1112
_jana_atom_site_adp_d_1113
_jana_atom_site_adp_d_1122
_jana_atom_site_adp_d_1123
_jana_atom_site_adp_d_1133
_jana_atom_site_adp_d_1222
_jana_atom_site_adp_d_1223
_jana_atom_site_adp_d_1233
_jana_atom_site_adp_d_1333
_jana_atom_site_adp_d_2222
_jana_atom_site_adp_d_2223
_jana_atom_site_adp_d_2233
_jana_atom_site_adp_d_2333
_jana_atom_site_adp_d_3333
? ? ? ? ? ? ? ? ? ? ? ? ? ? ? ? ?

loop_
_jana_atom_site_adp_e_label
_jana_atom_site_adp_e_type_symbol
_jana_atom_site_adp_e_11111
_jana_atom_site_adp_e_11112
_jana_atom_site_adp_e_11113
_jana_atom_site_adp_e_11122
_jana_atom_site_adp_e_11123
_jana_atom_site_adp_e_11133
_jana_atom_site_adp_e_11222
_jana_atom_site_adp_e_11223
_jana_atom_site_adp_e_11233
_jana_atom_site_adp_e_11333
_jana_atom_site_adp_e_12222
_jana_atom_site_adp_e_12223
_jana_atom_site_adp_e_12233
_jana_atom_site_adp_e_12333
_jana_atom_site_adp_e_13333
_jana_atom_site_adp_e_22222
_jana_atom_site_adp_e_22223
_jana_atom_site_adp_e_22233
_jana_atom_site_adp_e_22333
_jana_atom_site_adp_e_23333
_jana_atom_site_adp_e_33333
? ? ? ? ? ? ? ? ? ? ? ? ? ? ? ? ? ? ? ? ? ? ?

loop_
_jana_atom_site_adp_f_label
_jana_atom_site_adp_f_type_symbol
_jana_atom_site_adp_f_111111
_jana_atom_site_adp_f_111112
_jana_atom_site_adp_f_111113
_jana_atom_site_adp_f_111122
_jana_atom_site_adp_f_111123
_jana_atom_site_adp_f_111133
_jana_atom_site_adp_f_111222
_jana_atom_site_adp_f_111223
_jana_atom_site_adp_f_111233
_jana_atom_site_adp_f_111333
_jana_atom_site_adp_f_112222
_jana_atom_site_adp_f_112223
_jana_atom_site_adp_f_112233
_jana_atom_site_adp_f_112333
_jana_atom_site_adp_f_113333
_jana_atom_site_adp_f_122222
_jana_atom_site_adp_f_122223
_jana_atom_site_adp_f_122233
_jana_atom_site_adp_f_122333
_jana_atom_site_adp_f_123333
_jana_atom_site_adp_f_133333
_jana_atom_site_adp_f_222222
_jana_atom_site_adp_f_222223
_jana_atom_site_adp_f_222233
_jana_atom_site_adp_f_222333
_jana_atom_site_adp_f_223333
_jana_atom_site_adp_f_233333
_jana_atom_site_adp_f_333333
? ? ? ? ? ? ? ? ? ? ? ? ? ? ? ? ? ? ? ? ? ? ? ? ? ? ? ? ? ?
